data_4506768
loop_
_publ_author_name
'Qin, Ling'
'Hu, Jinsong'
'Zhang, Mingdao'
'Li, Yizhi'
'Zheng, Hegen'

_publ_section_title
;
 Construction of Metal--Organic Frameworks Based on Two Neutral
 Tetradentate Ligands
;
_journal_issue 10
_journal_name_full 'Crystal Growth &amp; Design'
_journal_page_first 4911
_journal_paper_doi 10.1021/cg300803n
_journal_volume 12
_journal_year 2012
_chemical_formula_moiety 'C40 H26 N8 O9 Zn2'
_chemical_formula_sum 'C40 H26 N8 O9 Zn2'
_chemical_formula_weight 893.43
_chemical_name_systematic
; 
 ? 
;
_space_group_IT_number 2
_symmetry_cell_setting triclinic
_symmetry_space_group_name_Hall '-P 1'
_symmetry_space_group_name_H-M 'P -1'
_atom_sites_solution_hydrogens geom
_atom_sites_solution_primary direct
_atom_sites_solution_secondary difmap
_audit_creation_method SHELXL-97
_cell_angle_alpha 90.485(4)
_cell_angle_beta 98.302(4)
_cell_angle_gamma 100.789(4)
_cell_formula_units_Z 2
_cell_length_a 9.134(2)
_cell_length_b 13.201(3)
_cell_length_c 19.206(4)
_cell_measurement_reflns_used 2969
_cell_measurement_temperature 291(2)
_cell_measurement_theta_max 24.268
_cell_measurement_theta_min 2.514
_cell_volume 2249.5(9)
_computing_structure_refinement 'SHELXL-97 (Sheldrick, 1997)'
_computing_structure_solution 'SHELXS-97 (Sheldrick, 1990)'
_diffrn_ambient_temperature 291(2)
_diffrn_measured_fraction_theta_full 0.975
_diffrn_measured_fraction_theta_max 0.975
_diffrn_radiation_monochromator graphite
_diffrn_radiation_source 'fine-focus sealed tube'
_diffrn_radiation_type MoK\a
_diffrn_radiation_wavelength 0.71073
_diffrn_reflns_av_R_equivalents 0.0736
_diffrn_reflns_av_sigmaI/netI 0.1002
_diffrn_reflns_limit_h_max 10
_diffrn_reflns_limit_h_min -10
_diffrn_reflns_limit_k_max 15
_diffrn_reflns_limit_k_min -14
_diffrn_reflns_limit_l_max 21
_diffrn_reflns_limit_l_min -22
_diffrn_reflns_number 11112
_diffrn_reflns_theta_full 25.00
_diffrn_reflns_theta_max 25.00
_diffrn_reflns_theta_min 1.93
_exptl_absorpt_coefficient_mu 1.124
_exptl_absorpt_correction_T_max 0.764
_exptl_absorpt_correction_T_min 0.737
_exptl_absorpt_correction_type multi-scan
_exptl_crystal_density_diffrn 1.319
_exptl_crystal_density_method 'not measured'
_exptl_crystal_F_000 908
_exptl_crystal_size_max 0.28
_exptl_crystal_size_mid 0.26
_exptl_crystal_size_min 0.24
_platon_squeeze_details
;
;
_refine_diff_density_max 0.997
_refine_diff_density_min -0.941
_refine_diff_density_rms 0.129
_refine_ls_extinction_method none
_refine_ls_goodness_of_fit_ref 1.061
_refine_ls_hydrogen_treatment constr
_refine_ls_matrix_type full
_refine_ls_number_parameters 532
_refine_ls_number_reflns 7731
_refine_ls_number_restraints 3
_refine_ls_restrained_S_all 1.063
_refine_ls_R_factor_all 0.1012
_refine_ls_R_factor_gt 0.0718
_refine_ls_shift/su_max 0.000
_refine_ls_shift/su_mean 0.000
_refine_ls_structure_factor_coef Fsqd
_refine_ls_weighting_details 'calc w=1/[\s^2^(Fo^2^)+(0.1380P)^2^+0.0000P] where P=(Fo^2^+2Fc^2^)/3'
_refine_ls_weighting_scheme calc
_refine_ls_wR_factor_gt 0.1973
_refine_ls_wR_factor_ref 0.2424
_reflns_number_gt 5083
_reflns_number_total 7926
_reflns_threshold_expression >2sigma(I)
_cod_data_source_file cg300803n_si_002.cif
_cod_data_source_block 4
_cod_depositor_comments
;
The following automatic conversions were performed:

'_symmetry_cell_setting' value 'Triclinic' changed to 'triclinic'
according to /home/saulius/struct/CIF-dictionaries/cif_core.dic
dictionary named 'cif_core.dic' version 2.4.2 from 2011-04-26.

Automatic conversion script
Id: cif_fix_values 1891 2012-01-12 08:04:46Z andrius 

The following automatic conversions were performed:

'_refine_ls_hydrogen_treatment' value 'constra' was replaced with the
value 'constr' as specified in the replacement file
'src/cod-tools/trunk/data/replacement-values/replacement_values.lst'.

Automatic conversion script
Id: cif_fix_values 5376 2017-05-30 11:51:03Z andrius 
;
_cod_original_cell_volume 2249.6(8)
_cod_original_sg_symbol_Hall ' -P 1'
_cod_original_sg_symbol_H-M 'P-1   '
_cod_database_code 4506768

loop_
_symmetry_equiv_pos_as_xyz
'x, y, z'
'-x, -y, -z'

loop_
_atom_site_label
_atom_site_type_symbol
_atom_site_fract_x
_atom_site_fract_y
_atom_site_fract_z
_atom_site_U_iso_or_equiv
_atom_site_adp_type
_atom_site_occupancy
_atom_site_symmetry_multiplicity
_atom_site_calc_flag
_atom_site_refinement_flags
C1 C 0.4241(8) 0.0161(5) 0.1130(3) 0.0412(17) Uani 1 1 d .
H1 H 0.4244 0.0657 0.0789 0.049 Uiso 1 1 calc R
C2 C 0.3890(9) -0.1272(5) 0.1640(3) 0.0471(19) Uani 1 1 d .
H2 H 0.3585 -0.1971 0.1711 0.057 Uiso 1 1 calc R
C3 C 0.4643(9) -0.0590(5) 0.2129(4) 0.0482(19) Uani 1 1 d .
H3 H 0.4957 -0.0714 0.2597 0.058 Uiso 1 1 calc R
C4 C 0.5629(8) 0.1325(5) 0.2140(3) 0.0330(15) Uani 1 1 d .
C5 C 0.5987(8) 0.1369(5) 0.2863(3) 0.0383(16) Uani 1 1 d .
H5 H 0.5723 0.0796 0.3128 0.046 Uiso 1 1 calc R
C6 C 0.6775(8) 0.2323(5) 0.3185(3) 0.0406(17) Uani 1 1 d .
C7 C 0.7153(9) 0.3176(5) 0.2793(3) 0.0416(17) Uani 1 1 d .
H7 H 0.7665 0.3805 0.3003 0.050 Uiso 1 1 calc R
C8 C 0.6737(8) 0.3052(5) 0.2082(3) 0.0362(16) Uani 1 1 d .
C9 C 0.6019(8) 0.2172(5) 0.1741(3) 0.0373(16) Uani 1 1 d .
H9 H 0.5790 0.2131 0.1252 0.045 Uiso 1 1 calc R
C10 C 0.8377(11) 0.2936(7) 0.4323(4) 0.069(3) Uani 1 1 d .
H10 H 0.9160 0.3368 0.4151 0.083 Uiso 1 1 calc R
C11 C 0.8254(11) 0.2765(7) 0.4989(4) 0.074(3) Uani 1 1 d .
H11 H 0.8959 0.3056 0.5370 0.089 Uiso 1 1 calc R
C12 C 0.6299(8) 0.1870(5) 0.4395(3) 0.0391(16) Uani 1 1 d .
H12 H 0.5377 0.1426 0.4270 0.047 Uiso 1 1 calc R
C13 C 0.6989(8) 0.4846(5) 0.1744(3) 0.0391(17) Uani 1 1 d .
C14 C 0.5987(8) 0.5114(5) 0.2144(3) 0.0380(16) Uani 1 1 d .
H14 H 0.5423 0.4618 0.2389 0.046 Uiso 1 1 calc R
C15 C 0.5825(8) 0.6124(5) 0.2179(3) 0.0348(15) Uani 1 1 d .
C16 C 0.6628(8) 0.6882(5) 0.1804(4) 0.0409(17) Uani 1 1 d .
H16 H 0.6499 0.7563 0.1823 0.049 Uiso 1 1 calc R
C17 C 0.7620(7) 0.6578(4) 0.1405(3) 0.0314(14) Uani 1 1 d .
C18 C 0.7797(7) 0.5564(5) 0.1373(3) 0.0341(15) Uani 1 1 d .
H18 H 0.8466 0.5372 0.1098 0.041 Uiso 1 1 calc R
C19 C 0.9874(8) 0.7352(5) 0.0910(4) 0.0390(15) Uani 1 1 d U
H19 H 1.0480 0.6913 0.1120 0.047 Uiso 1 1 calc R
C20 C 0.7928(9) 0.8075(5) 0.0585(4) 0.0467(18) Uani 1 1 d .
H20 H 0.6964 0.8224 0.0532 0.056 Uiso 1 1 calc R
C21 C 0.9118(9) 0.8569(5) 0.0265(4) 0.051(2) Uani 1 1 d .
H21 H 0.9116 0.9114 -0.0039 0.061 Uiso 1 1 calc R
C22 C 0.5159(8) 0.7218(5) 0.3089(3) 0.0383(16) Uani 1 1 d .
H22 H 0.6098 0.7651 0.3183 0.046 Uiso 1 1 calc R
C23 C 0.2867(11) 0.6520(7) 0.3114(5) 0.081(3) Uani 1 1 d .
H23 H 0.1900 0.6389 0.3233 0.097 Uiso 1 1 calc R
C24 C 0.3370(10) 0.5969(7) 0.2636(5) 0.072(3) Uani 1 1 d .
H24 H 0.2825 0.5390 0.2373 0.086 Uiso 1 1 calc R
C25 C 0.3778(11) -0.3172(7) 0.0158(4) 0.061(3) Uani 1 1 d .
C26 C 0.4407(8) -0.4118(6) 0.0088(4) 0.0465(19) Uani 1 1 d .
C27 C 0.5550(9) -0.4091(6) -0.0325(4) 0.0471(19) Uani 1 1 d .
H27 H 0.5921 -0.3486 -0.0538 0.057 Uiso 1 1 calc R
C28 C 0.3872(9) -0.5024(6) 0.0414(4) 0.049(2) Uani 1 1 d .
H28 H 0.3120 -0.5036 0.0694 0.059 Uiso 1 1 calc R
C29 C 0.3056(10) 0.0691(6) 0.5699(4) 0.052(2) Uani 1 1 d .
C30 C 0.1468(8) 0.0339(5) 0.5326(4) 0.0423(17) Uani 1 1 d .
C31 C 0.1017(10) 0.0609(6) 0.4651(4) 0.059(2) Uani 1 1 d .
H31 H 0.1706 0.1018 0.4409 0.071 Uiso 1 1 calc R
C32 C 0.0457(10) -0.0277(6) 0.5674(4) 0.057(2) Uani 1 1 d .
H32 H 0.0756 -0.0473 0.6129 0.068 Uiso 1 1 calc R
C33 C 0.8268(9) 0.0949(7) 0.6662(3) 0.049(2) Uani 1 1 d .
C34 C 0.9064(8) 0.0290(5) 0.7208(3) 0.0409(17) Uani 1 1 d .
C35 C 0.8317(9) -0.0670(6) 0.7400(4) 0.057(2) Uani 1 1 d .
H35 H 0.7352 -0.0951 0.7177 0.069 Uiso 1 1 calc R
C36 C 0.9037(10) -0.1198(7) 0.7931(4) 0.065(2) Uani 1 1 d .
H36 H 0.8551 -0.1840 0.8055 0.078 Uiso 1 1 calc R
C37 C 1.0452(9) -0.0786(6) 0.8272(4) 0.0449(18) Uani 1 1 d .
C38 C 1.1147(9) 0.0120(6) 0.8091(4) 0.052(2) Uani 1 1 d .
H38 H 1.2102 0.0404 0.8324 0.063 Uiso 1 1 calc R
C39 C 1.0459(9) 0.0668(6) 0.7546(4) 0.049(2) Uani 1 1 d .
H39 H 1.0978 0.1299 0.7420 0.059 Uiso 1 1 calc R
C40 C 1.1150(9) -0.1320(6) 0.8881(3) 0.0426(18) Uani 1 1 d .
N1 N 0.3622(6) -0.0807(4) 0.1014(3) 0.0367(13) Uani 1 1 d .
N2 N 0.4873(6) 0.0351(4) 0.1804(3) 0.0331(13) Uani 1 1 d .
N3 N 1.0329(7) 0.8077(4) 0.0497(3) 0.0407(13) Uani 1 1 d U
N4 N 0.8440(6) 0.7303(4) 0.1004(3) 0.0372(13) Uani 1 1 d .
N5 N 0.6946(7) 0.2100(4) 0.5037(3) 0.0391(14) Uani 1 1 d .
N6 N 0.7136(7) 0.2356(4) 0.3938(3) 0.0432(14) Uani 1 1 d .
N7 N 0.4016(7) 0.7308(5) 0.3396(3) 0.0437(15) Uani 1 1 d .
N8 N 0.4821(7) 0.6419(4) 0.2614(3) 0.0399(14) Uani 1 1 d .
O1 O 0.4352(8) -0.2330(5) -0.0082(3) 0.0695(18) Uani 1 1 d U
O2 O 0.2643(8) -0.3208(4) 0.0438(4) 0.0772(19) Uani 1 1 d U
O3 O 0.3993(7) 0.1065(5) 0.5352(3) 0.0686(16) Uani 1 1 d .
O4 O 0.3357(7) 0.0612(5) 0.6345(3) 0.0661(16) Uani 1 1 d .
O5 O 0.6896(6) 0.0475(4) 0.6422(2) 0.0516(13) Uani 1 1 d .
O6 O 0.8908(7) 0.1780(4) 0.6514(3) 0.0603(15) Uani 1 1 d .
O7 O 1.0706(7) -0.2271(4) 0.8952(3) 0.0643(16) Uani 1 1 d .
O8 O 1.2139(6) -0.0772(4) 0.9335(2) 0.0438(12) Uani 1 1 d .
O9 O 0.7230(6) 0.3857(3) 0.1645(2) 0.0501(14) Uani 1 1 d .
Zn1 Zn 0.23897(9) -0.16517(5) 0.01551(4) 0.0325(3) Uani 1 1 d U
Zn2 Zn 0.60284(9) 0.15585(6) 0.58863(4) 0.0377(3) Uani 1 1 d .

loop_
_atom_site_aniso_label
_atom_site_aniso_U_11
_atom_site_aniso_U_22
_atom_site_aniso_U_33
_atom_site_aniso_U_23
_atom_site_aniso_U_13
_atom_site_aniso_U_12
C1 0.060(5) 0.044(4) 0.020(3) 0.004(3) 0.001(3) 0.015(4)
C2 0.069(6) 0.036(4) 0.032(4) -0.004(3) -0.003(4) 0.008(4)
C3 0.071(6) 0.036(4) 0.035(4) 0.003(3) 0.001(4) 0.008(4)
C4 0.041(4) 0.031(3) 0.028(3) -0.002(3) 0.004(3) 0.013(3)
C5 0.056(5) 0.032(4) 0.026(3) 0.004(3) 0.011(3) 0.004(3)
C6 0.054(5) 0.042(4) 0.026(3) -0.008(3) 0.004(3) 0.013(3)
C7 0.059(5) 0.031(4) 0.033(4) -0.005(3) 0.009(3) 0.001(3)
C8 0.056(5) 0.025(3) 0.035(4) 0.009(3) 0.021(3) 0.014(3)
C9 0.054(5) 0.037(4) 0.025(3) 0.001(3) 0.006(3) 0.019(3)
C10 0.064(6) 0.090(7) 0.039(5) -0.006(4) 0.003(4) -0.018(5)
C11 0.079(7) 0.093(7) 0.033(4) -0.018(4) -0.013(4) -0.008(6)
C12 0.046(4) 0.043(4) 0.028(4) 0.005(3) 0.006(3) 0.008(3)
C13 0.058(5) 0.022(3) 0.037(4) -0.010(3) -0.001(3) 0.013(3)
C14 0.050(5) 0.035(4) 0.028(3) 0.004(3) 0.015(3) -0.001(3)
C15 0.040(4) 0.035(4) 0.033(3) -0.005(3) 0.008(3) 0.013(3)
C16 0.039(4) 0.036(4) 0.050(4) -0.010(3) 0.003(3) 0.016(3)
C17 0.036(4) 0.022(3) 0.036(3) 0.006(3) 0.012(3) 0.001(3)
C18 0.036(4) 0.033(4) 0.035(3) -0.001(3) 0.006(3) 0.008(3)
C19 0.031(4) 0.034(4) 0.054(4) 0.005(3) 0.006(3) 0.014(3)
C20 0.051(5) 0.036(4) 0.058(5) 0.013(3) 0.011(4) 0.017(3)
C21 0.049(5) 0.037(4) 0.070(5) 0.019(4) 0.016(4) 0.011(4)
C22 0.041(4) 0.035(4) 0.039(4) -0.005(3) -0.001(3) 0.013(3)
C23 0.051(6) 0.081(7) 0.106(8) -0.038(6) 0.029(6) -0.009(5)
C24 0.060(6) 0.068(6) 0.083(6) -0.033(5) 0.018(5) -0.001(5)
C25 0.063(6) 0.068(6) 0.053(5) -0.031(4) -0.024(4) 0.039(5)
C26 0.044(4) 0.053(5) 0.043(4) -0.023(3) -0.012(4) 0.025(4)
C27 0.053(5) 0.046(4) 0.042(4) -0.007(3) -0.008(4) 0.020(4)
C28 0.043(5) 0.061(5) 0.046(4) -0.019(4) -0.001(4) 0.025(4)
C29 0.050(5) 0.050(5) 0.056(5) -0.017(4) 0.018(4) 0.002(4)
C30 0.042(4) 0.047(4) 0.038(4) -0.010(3) -0.001(3) 0.014(3)
C31 0.060(6) 0.059(5) 0.050(5) 0.009(4) 0.013(4) -0.014(4)
C32 0.062(6) 0.073(6) 0.031(4) 0.001(4) -0.005(4) 0.013(4)
C33 0.042(5) 0.086(6) 0.024(4) 0.003(4) 0.001(3) 0.028(4)
C34 0.044(4) 0.054(4) 0.025(3) 0.021(3) 0.008(3) 0.008(3)
C35 0.047(5) 0.073(6) 0.046(4) 0.019(4) -0.003(4) 0.003(4)
C36 0.061(6) 0.058(5) 0.067(6) 0.019(4) -0.013(5) 0.003(4)
C37 0.051(5) 0.051(5) 0.037(4) 0.001(3) 0.006(3) 0.020(4)
C38 0.041(5) 0.071(6) 0.043(4) 0.004(4) -0.008(4) 0.016(4)
C39 0.051(5) 0.049(4) 0.046(4) 0.034(3) 0.007(4) 0.004(4)
C40 0.051(5) 0.057(5) 0.028(4) 0.015(3) 0.014(3) 0.024(4)
N1 0.045(4) 0.038(3) 0.026(3) -0.009(2) 0.004(3) 0.009(3)
N2 0.048(4) 0.029(3) 0.024(3) 0.007(2) 0.012(2) 0.006(2)
N3 0.043(4) 0.038(3) 0.044(3) -0.001(2) 0.010(3) 0.011(3)
N4 0.042(4) 0.022(3) 0.048(3) 0.004(2) 0.008(3) 0.006(2)
N5 0.049(4) 0.048(3) 0.017(3) 0.005(2) 0.005(2) 0.003(3)
N6 0.055(4) 0.042(3) 0.030(3) -0.003(3) 0.000(3) 0.011(3)
N7 0.042(4) 0.060(4) 0.034(3) -0.005(3) 0.013(3) 0.018(3)
N8 0.043(4) 0.038(3) 0.040(3) -0.007(2) 0.013(3) 0.006(3)
O1 0.094(4) 0.075(4) 0.056(3) -0.012(3) -0.001(3) 0.069(4)
O2 0.076(4) 0.036(2) 0.131(6) -0.002(3) 0.019(4) 0.037(3)
O3 0.048(4) 0.082(4) 0.069(4) -0.010(3) -0.006(3) 0.005(3)
O4 0.066(4) 0.079(4) 0.044(3) 0.006(3) -0.011(3) 0.004(3)
O5 0.054(4) 0.064(3) 0.042(3) 0.006(2) -0.002(3) 0.029(3)
O6 0.060(4) 0.061(4) 0.061(3) 0.020(3) 0.003(3) 0.018(3)
O7 0.083(5) 0.056(4) 0.053(3) 0.013(3) 0.001(3) 0.019(3)
O8 0.057(3) 0.048(3) 0.029(2) 0.020(2) 0.006(2) 0.017(3)
O9 0.089(4) 0.031(3) 0.038(3) 0.003(2) 0.027(3) 0.018(3)
Zn1 0.0385(5) 0.0312(4) 0.0293(4) 0.0000(3) 0.0023(3) 0.0125(3)
Zn2 0.0378(5) 0.0529(5) 0.0244(4) -0.0031(3) 0.0000(3) 0.0172(4)

loop_
_atom_type_symbol
_atom_type_description
_atom_type_scat_dispersion_real
_atom_type_scat_dispersion_imag
_atom_type_scat_source
C C 0.0033 0.0016 'International Tables Vol C Tables 4.2.6.8 and 6.1.1.4'
H H 0.0000 0.0000 'International Tables Vol C Tables 4.2.6.8 and 6.1.1.4'
N N 0.0061 0.0033 'International Tables Vol C Tables 4.2.6.8 and 6.1.1.4'
O O 0.0106 0.0060 'International Tables Vol C Tables 4.2.6.8 and 6.1.1.4'
Zn Zn 0.2839 1.4301 'International Tables Vol C Tables 4.2.6.8 and 6.1.1.4'

loop_
_geom_angle_atom_site_label_1
_geom_angle_atom_site_label_2
_geom_angle_atom_site_label_3
_geom_angle
_geom_angle_site_symmetry_1
_geom_angle_site_symmetry_3
N1 C1 N2 111.2(6) . .
N1 C1 H1 124.4 . .
N2 C1 H1 124.4 . .
C3 C2 N1 110.3(6) . .
C3 C2 H2 124.8 . .
N1 C2 H2 124.8 . .
C2 C3 N2 106.3(6) . .
C2 C3 H3 126.9 . .
N2 C3 H3 126.9 . .
C5 C4 C9 121.8(6) . .
C5 C4 N2 117.9(6) . .
C9 C4 N2 120.3(5) . .
C4 C5 C6 117.3(6) . .
C4 C5 H5 121.4 . .
C6 C5 H5 121.4 . .
C7 C6 C5 121.5(6) . .
C7 C6 N6 122.0(6) . .
C5 C6 N6 116.5(6) . .
C6 C7 C8 116.6(6) . .
C6 C7 H7 121.7 . .
C8 C7 H7 121.7 . .
C9 C8 C7 125.2(6) . .
C9 C8 O9 114.8(6) . .
C7 C8 O9 119.5(6) . .
C8 C9 C4 117.6(6) . .
C8 C9 H9 121.2 . .
C4 C9 H9 121.2 . .
C11 C10 N6 106.4(8) . .
C11 C10 H10 126.8 . .
N6 C10 H10 126.8 . .
C10 C11 N5 110.0(7) . .
C10 C11 H11 125.0 . .
N5 C11 H11 125.0 . .
N5 C12 N6 110.8(6) . .
N5 C12 H12 124.6 . .
N6 C12 H12 124.6 . .
C18 C13 C14 120.8(6) . .
C18 C13 O9 113.9(6) . .
C14 C13 O9 125.2(6) . .
C15 C14 C13 119.1(6) . .
C15 C14 H14 120.4 . .
C13 C14 H14 120.4 . .
C14 C15 C16 121.8(6) . .
C14 C15 N8 119.6(6) . .
C16 C15 N8 118.6(6) . .
C17 C16 C15 117.2(6) . .
C17 C16 H16 121.4 . .
C15 C16 H16 121.4 . .
C16 C17 C18 121.2(6) . .
C16 C17 N4 119.9(6) . .
C18 C17 N4 118.9(6) . .
C13 C18 C17 119.8(6) . .
C13 C18 H18 120.1 . .
C17 C18 H18 120.1 . .
N3 C19 N4 112.8(6) . .
N3 C19 H19 123.6 . .
N4 C19 H19 123.6 . .
N4 C20 C21 107.8(6) . .
N4 C20 H20 126.1 . .
C21 C20 H20 126.1 . .
C20 C21 N3 105.6(6) . .
C20 C21 H21 127.2 . .
N3 C21 H21 127.2 . .
N7 C22 N8 111.7(6) . .
N7 C22 H22 124.2 . .
N8 C22 H22 124.2 . .
C24 C23 N7 109.0(8) . .
C24 C23 H23 125.5 . .
N7 C23 H23 125.5 . .
N8 C24 C23 106.8(8) . .
N8 C24 H24 126.6 . .
C23 C24 H24 126.6 . .
O2 C25 O1 118.5(7) . .
O2 C25 C26 119.8(9) . .
O1 C25 C26 121.6(9) . .
C28 C26 C27 119.9(6) . .
C28 C26 C25 121.8(8) . .
C27 C26 C25 118.3(8) . .
C28 C27 C26 119.3(7) 2_645 .
C28 C27 H27 120.3 2_645 .
C26 C27 H27 120.3 . .
C26 C28 C27 120.7(7) . 2_645
C26 C28 H28 119.6 . .
C27 C28 H28 119.6 2_645 .
O3 C29 O4 121.9(8) . .
O3 C29 C30 117.6(7) . .
O4 C29 C30 120.5(8) . .
C31 C30 C32 119.4(7) . .
C31 C30 C29 122.2(8) . .
C32 C30 C29 118.4(7) . .
C30 C31 C32 120.6(7) . 2_556
C30 C31 H31 119.7 . .
C32 C31 H31 119.7 2_556 .
C31 C32 C30 120.0(7) 2_556 .
C31 C32 H32 120.0 2_556 .
C30 C32 H32 120.0 . .
O6 C33 O5 128.3(7) . .
O6 C33 C34 120.7(7) . .
O5 C33 C34 111.0(7) . .
O6 C33 Zn2 80.8(5) . .
O5 C33 Zn2 48.0(3) . .
C34 C33 Zn2 157.4(6) . .
C39 C34 C35 118.3(6) . .
C39 C34 C33 120.2(7) . .
C35 C34 C33 121.4(7) . .
C34 C35 C36 119.3(8) . .
C34 C35 H35 120.3 . .
C36 C35 H35 120.3 . .
C37 C36 C35 121.0(8) . .
C37 C36 H36 119.5 . .
C35 C36 H36 119.5 . .
C38 C37 C36 119.4(7) . .
C38 C37 C40 120.3(7) . .
C36 C37 C40 120.2(7) . .
C37 C38 C39 121.0(7) . .
C37 C38 H38 119.5 . .
C39 C38 H38 119.5 . .
C34 C39 C38 121.0(7) . .
C34 C39 H39 119.5 . .
C38 C39 H39 119.5 . .
O8 C40 O7 121.9(6) . .
O8 C40 C37 117.6(7) . .
O7 C40 C37 120.4(7) . .
C1 N1 C2 106.0(5) . .
C1 N1 Zn1 134.0(5) . .
C2 N1 Zn1 119.9(5) . .
C1 N2 C3 106.1(5) . .
C1 N2 C4 128.0(5) . .
C3 N2 C4 125.9(5) . .
C19 N3 C21 108.3(6) . .
C19 N3 Zn1 125.5(5) . 1_665
C21 N3 Zn1 125.9(5) . 1_665
C19 N4 C20 105.5(6) . .
C19 N4 C17 126.0(5) . .
C20 N4 C17 128.4(6) . .
C12 N5 C11 105.9(6) . .
C12 N5 Zn2 123.4(5) . .
C11 N5 Zn2 130.7(5) . .
C10 N6 C12 106.9(6) . .
C10 N6 C6 125.8(7) . .
C12 N6 C6 127.3(6) . .
C22 N7 C23 105.8(6) . .
C22 N7 Zn2 125.5(5) . 2_666
C23 N7 Zn2 128.7(5) . 2_666
C22 N8 C24 106.7(6) . .
C22 N8 C15 125.6(6) . .
C24 N8 C15 127.8(6) . .
C25 O1 Zn1 89.5(5) . .
C25 O2 Zn1 93.7(6) . .
C29 O3 Zn2 115.1(6) . .
C33 O5 Zn2 102.8(5) . .
C40 O8 Zn1 105.5(4) . 1_656
C13 O9 C8 122.0(5) . .
O8 Zn1 N3 104.9(2) 1_454 1_445
O8 Zn1 N1 111.0(2) 1_454 .
N3 Zn1 N1 98.6(2) 1_445 .
O8 Zn1 O2 142.2(2) 1_454 .
N3 Zn1 O2 88.9(2) 1_445 .
N1 Zn1 O2 101.2(2) . .
O8 Zn1 O1 100.1(2) 1_454 .
N3 Zn1 O1 146.3(2) 1_445 .
N1 Zn1 O1 93.1(2) . .
O2 Zn1 O1 57.8(2) . .
O5 Zn2 O3 114.2(2) . .
O5 Zn2 N5 118.0(2) . .
O3 Zn2 N5 94.5(3) . .
O5 Zn2 N7 106.3(2) . 2_666
O3 Zn2 N7 110.5(2) . 2_666
N5 Zn2 N7 113.0(2) . 2_666
O5 Zn2 C33 29.3(3) . .
O3 Zn2 C33 143.2(3) . .
N5 Zn2 C33 102.7(2) . .
N7 Zn2 C33 92.4(2) 2_666 .

loop_
_geom_bond_atom_site_label_1
_geom_bond_atom_site_label_2
_geom_bond_distance
_geom_bond_site_symmetry_2
C1 N1 1.300(8) .
C1 N2 1.342(8) .
C1 H1 0.9300 .
C2 C3 1.316(9) .
C2 N1 1.366(8) .
C2 H2 0.9300 .
C3 N2 1.389(8) .
C3 H3 0.9300 .
C4 C5 1.377(8) .
C4 C9 1.382(9) .
C4 N2 1.438(8) .
C5 C6 1.416(9) .
C5 H5 0.9300 .
C6 C7 1.377(9) .
C6 N6 1.435(8) .
C7 C8 1.364(9) .
C7 H7 0.9300 .
C8 C9 1.338(9) .
C8 O9 1.407(7) .
C9 H9 0.9300 .
C10 C11 1.317(11) .
C10 N6 1.357(10) .
C10 H10 0.9300 .
C11 N5 1.359(11) .
C11 H11 0.9300 .
C12 N5 1.294(8) .
C12 N6 1.337(8) .
C12 H12 0.9300 .
C13 C18 1.361(9) .
C13 C14 1.370(9) .
C13 O9 1.380(7) .
C14 C15 1.370(8) .
C14 H14 0.9300 .
C15 C16 1.396(9) .
C15 N8 1.428(8) .
C16 C17 1.379(9) .
C16 H16 0.9300 .
C17 C18 1.380(8) .
C17 N4 1.407(8) .
C18 H18 0.9300 .
C19 N3 1.295(8) .
C19 N4 1.338(8) .
C19 H19 0.9300 .
C20 N4 1.410(8) .
C20 C21 1.385(10) .
C20 H20 0.9300 .
C21 N3 1.405(9) .
C21 H21 0.9300 .
C22 N7 1.295(9) .
C22 N8 1.349(8) .
C22 H22 0.9300 .
C23 C24 1.349(11) .
C23 N7 1.376(10) .
C23 H23 0.9300 .
C24 N8 1.354(10) .
C24 H24 0.9300 .
C25 O2 1.229(11) .
C25 O1 1.259(11) .
C25 C26 1.481(10) .
C26 C28 1.394(11) .
C26 C27 1.395(10) .
C27 C28 1.388(9) 2_645
C27 H27 0.9300 .
C28 C27 1.388(9) 2_645
C28 H28 0.9300 .
C29 O3 1.197(9) .
C29 O4 1.242(9) .
C29 C30 1.508(11) .
C30 C31 1.375(10) .
C30 C32 1.366(11) .
C31 C32 1.388(11) 2_556
C31 H31 0.9300 .
C32 C31 1.388(11) 2_556
C32 H32 0.9300 .
C33 O6 1.199(9) .
C33 O5 1.308(9) .
C33 C34 1.554(9) .
C33 Zn2 2.609(7) .
C34 C39 1.346(10) .
C34 C35 1.402(10) .
C35 C36 1.396(10) .
C35 H35 0.9300 .
C36 C37 1.372(11) .
C36 H36 0.9300 .
C37 C38 1.320(11) .
C37 C40 1.495(9) .
C38 C39 1.416(9) .
C38 H38 0.9300 .
C39 H39 0.9300 .
C40 O8 1.273(9) .
C40 O7 1.260(9) .
N1 Zn1 2.048(5) .
N3 Zn1 2.052(6) 1_665
N5 Zn2 2.017(5) .
N7 Zn2 2.036(5) 2_666
O1 Zn1 2.247(5) .
O2 Zn1 2.175(5) .
O3 Zn2 1.979(6) .
O5 Zn2 1.987(5) .
O8 Zn1 1.977(4) 1_656
Zn1 O8 1.977(4) 1_454
Zn1 N3 2.052(6) 1_445
Zn2 N7 2.036(5) 2_666

loop_
_platon_squeeze_void_nr
_platon_squeeze_void_average_x
_platon_squeeze_void_average_y
_platon_squeeze_void_average_z
_platon_squeeze_void_volume
_platon_squeeze_void_count_electrons
_platon_squeeze_void_content
1 0.266 0.500 0.417 541 117 ' '
